data_2242366
loop_
_publ_author_name
'Jochim, Aleksej'
'Jess, Inke'
'N\"ather, Christian'

_publ_section_title
;
 Crystal structure of octakis(4-methoxypyridinium)
 bis(4-methoxypyridine-\k<i>N</i>)tetrakis(thiocyanato-\k<i>N</i>)ferrate(III)
 bis[(4-methoxypyridine-\k<i>N</i>)pentakis(thiocyanato-\k<i>N</i>)ferrate(III)]
 hexakis(thiocyanato-\k<i>N</i>)ferrate(III) with iron in three different
 octahedral coordination environments
;
_journal_coeditor_code WM5434
_journal_issue 3
_journal_name_full 'Acta Crystallographica Section E'
_journal_page_first 287
_journal_page_last 291
_journal_paper_doi 10.1107/S2056989018001883
_journal_volume 74
_journal_year 2018
_chemical_formula_iupac
;
(C6 H8 N O)8 [Fe (N C S)4 (C6 H7 N O)2]
[Fe (N C S)5 (C6 H7 N O)]2 [Fe (N C S)6]
;
_chemical_formula_moiety
;
8(C6 H8 N O +), C16 H14 Fe N6 O2 S4 -,
2(C11 H7 Fe N6 O1 S5 2-), C6 Fe N6 S6 3-
;
_chemical_formula_sum 'C92 H92 Fe4 N32 O12 S20'
_chemical_formula_weight 2702.57
_chemical_name_systematic
;Bis(4-methoxypyridine-\k<i>N</i>)tetrakis(thiocyanato-\k<i>N</i>)ferrate(III)
bis[(4-methoxypyridine-\k<i>N</i>)pentakis(thiocyanato-\k<i>N</i>)ferrate(III)]
hexakis(thiocyanato-\k<i>N</i>)ferrate(III)
;
_space_group_crystal_system monoclinic
_space_group_IT_number 15
_space_group_name_Hall '-C 2yc'
_space_group_name_H-M_alt 'C 1 2/c 1'
_symmetry_space_group_name_Hall '-C 2yc'
_symmetry_space_group_name_H-M 'C 1 2/c 1'
_atom_sites_solution_hydrogens mixed
_audit_creation_method SHELXL-2014/7
_cell_angle_alpha 90
_cell_angle_beta 113.864(2)
_cell_angle_gamma 90
_cell_formula_units_Z 4
_cell_length_a 35.5034(8)
_cell_length_b 10.51990(10)
_cell_length_c 35.7432(8)
_cell_measurement_reflns_used 41955
_cell_measurement_temperature 170(2)
_cell_measurement_theta_max 25.005
_cell_measurement_theta_min 1.254
_cell_volume 12208.5(4)
_computing_cell_refinement
;
X-AREA (Stoe & Cie, 2008)
;
_computing_data_collection
;
X-AREA (Stoe & Cie, 2008)
;
_computing_data_reduction
;
X-AREA (Stoe & Cie, 2008)
;
_computing_molecular_graphics
;
XP (Sheldrick, 2008) and DIAMOND (Brandenburg, 2014)
;
_computing_publication_material
;
publCIF (Westrip, 2010)
;
_computing_structure_refinement
;
SHELXL2014 (Sheldrick, 2015)
;
_computing_structure_solution
;
SHELXS97 (Sheldrick, 2008)
;
_diffrn_ambient_temperature 170(2)
_diffrn_measured_fraction_theta_full 0.996
_diffrn_measured_fraction_theta_max 0.996
_diffrn_measurement_device_type 'Stoe IPDS-2'
_diffrn_measurement_method 'Omega scans'
_diffrn_radiation_type MoK\a
_diffrn_radiation_wavelength 0.71073
_diffrn_reflns_av_R_equivalents 0.0495
_diffrn_reflns_limit_h_max 42
_diffrn_reflns_limit_h_min -42
_diffrn_reflns_limit_k_max 12
_diffrn_reflns_limit_k_min -11
_diffrn_reflns_limit_l_max 40
_diffrn_reflns_limit_l_min -42
_diffrn_reflns_number 41955
_diffrn_reflns_theta_full 25.005
_diffrn_reflns_theta_max 25.005
_diffrn_reflns_theta_min 1.254
_exptl_absorpt_coefficient_mu 0.876
_exptl_absorpt_correction_T_max 0.8059
_exptl_absorpt_correction_T_min 0.6070
_exptl_absorpt_correction_type numerical
_exptl_absorpt_process_details
;
(<i>X-RED</i> and <i>X-SHAPE</i>; Stoe & Cie, 2008)
;
_exptl_crystal_colour brown
_exptl_crystal_density_diffrn 1.470
_exptl_crystal_description block
_exptl_crystal_F_000 5552
_exptl_crystal_size_max 0.4189
_exptl_crystal_size_mid 0.2261
_exptl_crystal_size_min 0.1314
_refine_diff_density_max 0.864
_refine_diff_density_min -0.668
_refine_ls_extinction_coef 0.00035(6)
_refine_ls_extinction_expression Fc^*^=kFc[1+0.001xFc^2^\l^3^/sin(2\q)]^-1/4^
_refine_ls_extinction_method
;
SHELXL2014 (Sheldrick, 2015)
;
_refine_ls_goodness_of_fit_ref 1.036
_refine_ls_hydrogen_treatment constr
_refine_ls_matrix_type full
_refine_ls_number_parameters 763
_refine_ls_number_reflns 10715
_refine_ls_number_restraints 0
_refine_ls_restrained_S_all 1.036
_refine_ls_R_factor_all 0.0477
_refine_ls_R_factor_gt 0.0401
_refine_ls_shift/su_max 0.003
_refine_ls_shift/su_mean 0.000
_refine_ls_structure_factor_coef Fsqd
_refine_ls_weighting_details 'w=1/[\s^2^(Fo^2^)+(0.0524P)^2^+13.0479P] where P=(Fo^2^+2Fc^2^)/3'
_refine_ls_weighting_scheme calc
_refine_ls_wR_factor_gt 0.1019
_refine_ls_wR_factor_ref 0.1061
_reflns_number_gt 9204
_reflns_number_total 10715
_reflns_threshold_expression 'I > 2\s(I)'
_cod_data_source_file wm5434sup1.cif
_cod_data_source_block I
_cod_database_code 2242366
_shelx_space_group_comment
;
The symmetry employed for this shelxl refinement is uniquely defined
by the following loop, which should always be used as a source of
symmetry information in preference to the above space-group names.
They are only intended as comments.
;

loop_
_space_group_symop_operation_xyz
'x, y, z'
'-x, y, -z+1/2'
'x+1/2, y+1/2, z'
'-x+1/2, y+1/2, -z+1/2'
'-x, -y, -z'
'x, -y, z-1/2'
'-x+1/2, -y+1/2, -z'
'x+1/2, -y+1/2, z-1/2'

loop_
_atom_site_type_symbol
_atom_site_label
_atom_site_fract_x
_atom_site_fract_y
_atom_site_fract_z
_atom_site_U_iso_or_equiv
_atom_site_adp_type
_atom_site_calc_flag
_atom_site_occupancy
_atom_site_disorder_assembly
_atom_site_disorder_group
Fe Fe1 0.5000 0.79411(4) 0.7500 0.03724(12) Uani d 1 . .
Fe Fe2 0.71066(2) 1.07287(4) 0.84000(2) 0.04926(12) Uani d 1 . .
Fe Fe3 0.5000 0.0000 0.5000 0.03680(12) Uani d 1 . .
N N1 0.52452(6) 0.9347(2) 0.79210(6) 0.0445(5) Uani d 1 . .
C C1 0.53236(7) 1.0362(2) 0.80667(7) 0.0392(5) Uani d 1 . .
S S1 0.54416(2) 1.17539(7) 0.82712(2) 0.05421(18) Uani d 1 . .
N N2 0.52698(7) 0.6624(2) 0.79435(8) 0.0556(6) Uani d 1 . .
C C2 0.54258(8) 0.5929(2) 0.82173(8) 0.0452(6) Uani d 1 . .
S S2 0.56402(3) 0.49338(7) 0.85800(2) 0.0700(2) Uani d 1 . .
N N3 0.68743(8) 0.9154(3) 0.85615(8) 0.0674(7) Uani d 1 . .
C C3 0.67683(8) 0.8151(4) 0.86277(9) 0.0601(8) Uani d 1 . .
S S3 0.66233(3) 0.67745(10) 0.87176(3) 0.0744(3) Uani d 1 . .
N N4 0.73167(7) 1.2305(3) 0.81932(8) 0.0579(6) Uani d 1 . .
C C4 0.74817(8) 1.3210(3) 0.81490(9) 0.0510(6) Uani d 1 . .
S S4 0.77159(3) 1.44758(9) 0.80971(3) 0.0805(3) Uani d 1 . .
N N5 0.74237(7) 0.9600(3) 0.81615(7) 0.0565(6) Uani d 1 . .
C C5 0.76540(8) 0.8855(3) 0.81352(8) 0.0443(6) Uani d 1 . .
S S5 0.79698(2) 0.78076(7) 0.81075(3) 0.0610(2) Uani d 1 . .
N N6 0.67957(8) 1.1883(3) 0.86335(8) 0.0686(7) Uani d 1 . .
C C6 0.67073(8) 1.2423(3) 0.88703(8) 0.0475(6) Uani d 1 . .
S S6 0.65888(3) 1.31425(9) 0.92017(4) 0.0839(3) Uani d 1 . .
N N7 0.76055(8) 1.0821(3) 0.89460(8) 0.0776(9) Uani d 1 . .
C C7 0.78393(8) 1.1252(3) 0.92523(8) 0.0550(7) Uani d 1 . .
S S7 0.81637(3) 1.18196(10) 0.96765(3) 0.0776(3) Uani d 1 . .
N N8 0.55865(7) 0.0555(2) 0.53986(7) 0.0478(5) Uani d 1 . .
C C8 0.59190(8) 0.0635(3) 0.56455(8) 0.0455(6) Uani d 1 . .
S S8 0.63856(2) 0.07056(9) 0.59923(2) 0.0672(2) Uani d 1 . .
N N9 0.47535(7) 0.1365(2) 0.52431(7) 0.0504(5) Uani d 1 . .
C C9 0.46529(8) 0.2161(2) 0.54081(8) 0.0440(6) Uani d 1 . .
S S9 0.45060(3) 0.32654(7) 0.56329(3) 0.0669(2) Uani d 1 . .
N N10 0.49907(7) -0.1274(2) 0.54230(7) 0.0515(5) Uani d 1 . .
C C10 0.49663(8) -0.2122(3) 0.56219(8) 0.0480(6) Uani d 1 . .
S S10 0.49314(3) -0.33036(9) 0.58901(3) 0.0790(3) Uani d 1 . .
N N11 0.44671(6) 0.77950(18) 0.76427(6) 0.0391(4) Uani d 1 . .
C C11 0.40853(7) 0.7706(2) 0.73448(8) 0.0420(5) Uani d 1 . .
H H11 0.4052 0.7838 0.7070 0.050 Uiso calc 1 . .
C C12 0.37417(8) 0.7434(2) 0.74160(8) 0.0439(5) Uani d 1 . .
H H12 0.3478 0.7392 0.7196 0.053 Uiso calc 1 . .
C C13 0.37876(8) 0.7224(2) 0.78148(8) 0.0435(6) Uani d 1 . .
C C14 0.41790(8) 0.7334(2) 0.81264(8) 0.0448(6) Uani d 1 . .
H H14 0.4220 0.7209 0.8403 0.054 Uiso calc 1 . .
C C15 0.45048(8) 0.7622(2) 0.80300(7) 0.0419(5) Uani d 1 . .
H H15 0.4770 0.7705 0.8246 0.050 Uiso calc 1 . .
O O11 0.34810(6) 0.6914(2) 0.79279(6) 0.0558(5) Uani d 1 . .
C C16 0.30703(8) 0.6808(3) 0.76090(10) 0.0643(8) Uani d 1 . .
H H16A 0.2982 0.7638 0.7479 0.096 Uiso calc 1 . .
H H16B 0.2880 0.6524 0.7728 0.096 Uiso calc 1 . .
H H16C 0.3071 0.6190 0.7404 0.096 Uiso calc 1 . .
N N21 0.65815(6) 1.07258(19) 0.78190(6) 0.0390(4) Uani d 1 . .
C C21 0.66158(7) 1.0628(2) 0.74598(7) 0.0402(5) Uani d 1 . .
H H21 0.6884 1.0570 0.7464 0.048 Uiso calc 1 . .
C C22 0.62854(7) 1.0607(2) 0.70855(7) 0.0415(5) Uani d 1 . .
H H22 0.6325 1.0533 0.6839 0.050 Uiso calc 1 . .
C C23 0.58915(7) 1.0696(2) 0.70784(7) 0.0401(5) Uani d 1 . .
C C24 0.58506(7) 1.0811(2) 0.74488(7) 0.0394(5) Uani d 1 . .
H H24 0.5586 1.0884 0.7453 0.047 Uiso calc 1 . .
C C25 0.61953(7) 1.0817(2) 0.78039(7) 0.0391(5) Uani d 1 . .
H H25 0.6163 1.0889 0.8054 0.047 Uiso calc 1 . .
O O21 0.55360(5) 1.06869(18) 0.67422(5) 0.0500(4) Uani d 1 . .
C C26 0.55563(10) 1.0511(3) 0.63513(8) 0.0603(7) Uani d 1 . .
H H26C 0.5717 1.1203 0.6304 0.091 Uiso calc 1 . .
H H26B 0.5277 1.0515 0.6135 0.091 Uiso calc 1 . .
H H26A 0.5689 0.9696 0.6349 0.091 Uiso calc 1 . .
N N31 0.73444(8) 0.1116(4) 0.61226(9) 0.0760(8) Uani d 1 . .
H H31A 0.7380 0.1133 0.6381 0.091 Uiso d 1 . .
C C31 0.74033(11) 0.0049(4) 0.59560(13) 0.0812(10) Uani d 1 . .
H H31 0.7470 -0.0709 0.6114 0.097 Uiso calc 1 . .
C C32 0.73708(10) 0.0020(4) 0.55662(12) 0.0735(9) Uani d 1 . .
H H32 0.7416 -0.0746 0.5450 0.088 Uiso calc 1 . .
C C33 0.72697(9) 0.1138(3) 0.53394(9) 0.0618(8) Uani d 1 . .
C C34 0.72211(9) 0.2252(4) 0.55238(10) 0.0655(8) Uani d 1 . .
H H34 0.7164 0.3030 0.5376 0.079 Uiso calc 1 . .
C C35 0.72563(9) 0.2221(4) 0.59177(10) 0.0697(9) Uani d 1 . .
H H35 0.7219 0.2973 0.6046 0.084 Uiso calc 1 . .
O O31 0.72109(8) 0.1230(3) 0.49454(7) 0.0789(7) Uani d 1 . .
C C36 0.72391(14) 0.0086(5) 0.47393(14) 0.1034(15) Uani d 1 . .
H H36A 0.7520 -0.0249 0.4866 0.155 Uiso calc 1 . .
H H36B 0.7170 0.0273 0.4450 0.155 Uiso calc 1 . .
H H36C 0.7046 -0.0546 0.4760 0.155 Uiso calc 1 . .
N N41 0.60287(10) 0.4088(3) 0.79138(10) 0.0577(8) Uani d 0.78 A 1
H H41A 0.6064 0.4147 0.8171 0.069 Uiso calc 0.78 A 1
C C41 0.56493(12) 0.4082(4) 0.76217(14) 0.0584(9) Uani d 0.78 A 1
H H41 0.5421 0.4127 0.7696 0.070 Uiso calc 0.78 A 1
C C42 0.55780(17) 0.4013(4) 0.7213(2) 0.0517(12) Uani d 0.78 A 1
H H42 0.5306 0.4029 0.7006 0.062 Uiso calc 0.78 A 1
C C43 0.59162(14) 0.3921(4) 0.71152(19) 0.0500(9) Uani d 0.78 A 1
C C44 0.63139(17) 0.3912(4) 0.74297(19) 0.0556(11) Uani d 0.78 A 1
H H44 0.6548 0.3842 0.7366 0.067 Uiso calc 0.78 A 1
C C45 0.63606(14) 0.4005(4) 0.7822(2) 0.0588(10) Uani d 0.78 A 1
H H45 0.6629 0.4012 0.8035 0.071 Uiso calc 0.78 A 1
O O41 0.58854(16) 0.3815(4) 0.67352(15) 0.0650(9) Uani d 0.78 A 1
C C46 0.54772(19) 0.3796(5) 0.64126(18) 0.0760(15) Uani d 0.78 A 1
H H46A 0.5316 0.3117 0.6465 0.114 Uiso calc 0.78 A 1
H H46B 0.5496 0.3644 0.6150 0.114 Uiso calc 0.78 A 1
H H46C 0.5343 0.4616 0.6404 0.114 Uiso calc 0.78 A 1
N N41' 0.5283(4) 0.3881(14) 0.6671(4) 0.078(4) Uiso d 0.22 B 2
H H41B 0.5037 0.3847 0.6470 0.094 Uiso calc 0.22 B 2
C C41' 0.5639(9) 0.387(2) 0.6578(8) 0.068(6) Uiso d 0.22 B 2
H H41C 0.5614 0.3769 0.6304 0.081 Uiso calc 0.22 B 2
C C42' 0.6009(7) 0.399(2) 0.6891(7) 0.056(6) Uiso d 0.22 B 2
H H42' 0.6252 0.4012 0.6840 0.067 Uiso calc 0.22 B 2
C C43' 0.6036(6) 0.4100(15) 0.7292(5) 0.040(4) Uiso d 0.22 B 2
C C44' 0.5661(5) 0.4075(17) 0.7368(6) 0.038(4) Uiso d 0.22 B 2
H H44' 0.5672 0.4152 0.7637 0.046 Uiso calc 0.22 B 2
C C45' 0.5316(6) 0.3944(15) 0.7055(5) 0.068(4) Uiso d 0.22 B 2
H H45' 0.5071 0.3890 0.7101 0.081 Uiso calc 0.22 B 2
O O41' 0.6404(4) 0.4209(13) 0.7590(5) 0.060(4) Uiso d 0.22 B 2
C C46' 0.6450(6) 0.430(2) 0.8004(6) 0.071(6) Uiso d 0.22 B 2
H H46D 0.6338 0.5110 0.8046 0.107 Uiso calc 0.22 B 2
H H46E 0.6743 0.4248 0.8186 0.107 Uiso calc 0.22 B 2
H H46F 0.6302 0.3597 0.8064 0.107 Uiso calc 0.22 B 2
N N51 0.59908(9) 1.0443(3) 0.92277(9) 0.0739(8) Uani d 1 . .
H H51A 0.5915 1.1152 0.9086 0.089 Uiso d 1 . .
C C51 0.59439(14) 0.9349(4) 0.90294(11) 0.0872(12) Uani d 1 . .
H H51 0.5846 0.9352 0.8740 0.105 Uiso calc 1 . .
C C52 0.60336(12) 0.8228(3) 0.92326(10) 0.0726(9) Uani d 1 . .
H H52 0.5996 0.7448 0.9088 0.087 Uiso calc 1 . .
C C53 0.61806(8) 0.8244(3) 0.96546(9) 0.0534(7) Uani d 1 . .
C C54 0.62320(9) 0.9399(3) 0.98531(9) 0.0586(7) Uani d 1 . .
H H54 0.6333 0.9430 1.0143 0.070 Uiso calc 1 . .
C C55 0.61375(9) 1.0490(3) 0.96308(11) 0.0658(8) Uani d 1 . .
H H55 0.6177 1.1288 0.9766 0.079 Uiso calc 1 . .
O O51 0.62817(7) 0.7208(2) 0.98876(7) 0.0753(6) Uani d 1 . .
C C56 0.62525(15) 0.5989(4) 0.96868(15) 0.1087(16) Uani d 1 . .
H H56A 0.5970 0.5862 0.9484 0.163 Uiso calc 1 . .
H H56B 0.6325 0.5308 0.9891 0.163 Uiso calc 1 . .
H H56C 0.6442 0.5975 0.9550 0.163 Uiso calc 1 . .
N N61 0.63662(9) 0.7464(3) 0.60504(10) 0.0733(8) Uani d 1 . .
H H61A 0.6463 0.8241 0.6110 0.088 Uiso d 1 . .
C C61 0.65506(10) 0.6400(4) 0.62406(10) 0.0738(10) Uani d 1 . .
H H61 0.6803 0.6450 0.6476 0.089 Uiso calc 1 . .
C C62 0.63809(9) 0.5255(4) 0.61004(9) 0.0637(8) Uani d 1 . .
H H62 0.6512 0.4497 0.6236 0.076 Uiso calc 1 . .
C C63 0.60118(9) 0.5200(3) 0.57551(8) 0.0516(6) Uani d 1 . .
C C64 0.58280(9) 0.6310(3) 0.55646(10) 0.0603(7) Uani d 1 . .
H H64 0.5576 0.6291 0.5328 0.072 Uiso calc 1 . .
C C65 0.60119(10) 0.7427(3) 0.57192(12) 0.0746(9) Uani d 1 . .
H H65 0.5887 0.8199 0.5590 0.089 Uiso calc 1 . .
O O61 0.58606(7) 0.4041(2) 0.56325(7) 0.0689(6) Uani d 1 . .
C C66 0.54801(13) 0.3931(4) 0.52734(11) 0.0837(11) Uani d 1 . .
H H66A 0.5256 0.4317 0.5328 0.125 Uiso calc 1 . .
H H66B 0.5419 0.3032 0.5205 0.125 Uiso calc 1 . .
H H66C 0.5507 0.4370 0.5044 0.125 Uiso calc 1 . .

loop_
_atom_site_aniso_label
_atom_site_aniso_U_11
_atom_site_aniso_U_22
_atom_site_aniso_U_33
_atom_site_aniso_U_12
_atom_site_aniso_U_13
_atom_site_aniso_U_23
Fe1 0.0402(3) 0.0329(2) 0.0371(3) 0.000 0.0141(2) 0.000
Fe2 0.0431(2) 0.0689(3) 0.0364(2) -0.00179(18) 0.01665(16) -0.00331(17)
Fe3 0.0354(2) 0.0376(3) 0.0359(2) 0.00046(19) 0.0128(2) -0.00297(19)
N1 0.0445(11) 0.0497(13) 0.0382(11) -0.0020(10) 0.0156(9) -0.0005(10)
C1 0.0399(12) 0.0440(14) 0.0344(11) -0.0029(10) 0.0158(10) -0.0017(11)
S1 0.0670(4) 0.0429(4) 0.0535(4) -0.0062(3) 0.0252(3) -0.0091(3)
N2 0.0540(13) 0.0515(13) 0.0674(15) 0.0090(11) 0.0306(12) 0.0143(12)
C2 0.0533(14) 0.0360(13) 0.0497(15) 0.0000(11) 0.0243(12) 0.0047(12)
S2 0.1166(7) 0.0410(4) 0.0453(4) 0.0038(4) 0.0255(4) 0.0087(3)
N3 0.0582(15) 0.092(2) 0.0496(14) 0.0032(14) 0.0194(12) 0.0181(14)
C3 0.0410(14) 0.096(2) 0.0438(15) 0.0074(15) 0.0170(12) 0.0201(15)
S3 0.0578(4) 0.0962(7) 0.0681(5) -0.0018(4) 0.0242(4) 0.0257(5)
N4 0.0519(13) 0.0652(16) 0.0581(15) -0.0100(12) 0.0238(12) -0.0140(12)
C4 0.0421(14) 0.0595(17) 0.0497(15) -0.0029(13) 0.0167(12) -0.0123(13)
S4 0.1028(7) 0.0734(6) 0.0786(6) -0.0361(5) 0.0504(5) -0.0217(5)
N5 0.0493(13) 0.0680(15) 0.0513(13) 0.0066(12) 0.0193(11) 0.0020(12)
C5 0.0400(13) 0.0491(15) 0.0397(13) -0.0026(12) 0.0119(10) 0.0029(11)
S5 0.0506(4) 0.0549(4) 0.0701(5) 0.0091(3) 0.0168(4) -0.0054(4)
N6 0.0565(14) 0.103(2) 0.0492(14) -0.0064(14) 0.0242(12) -0.0212(14)
C6 0.0417(13) 0.0563(16) 0.0433(14) -0.0018(12) 0.0158(11) -0.0036(12)
S6 0.1018(7) 0.0733(6) 0.1058(7) -0.0133(5) 0.0722(6) -0.0343(5)
N7 0.0529(14) 0.135(3) 0.0435(14) -0.0044(16) 0.0175(12) -0.0062(16)
C7 0.0465(15) 0.076(2) 0.0409(15) 0.0066(14) 0.0165(13) 0.0043(14)
S7 0.0787(6) 0.0835(6) 0.0521(4) -0.0013(5) 0.0072(4) -0.0097(4)
N8 0.0423(12) 0.0512(13) 0.0470(12) -0.0013(10) 0.0150(10) -0.0038(10)
C8 0.0395(14) 0.0528(15) 0.0443(14) -0.0072(11) 0.0170(12) -0.0099(12)
S8 0.0401(4) 0.0985(6) 0.0536(4) -0.0165(4) 0.0094(3) -0.0112(4)
N9 0.0472(12) 0.0485(13) 0.0556(13) 0.0022(10) 0.0209(11) -0.0059(11)
C9 0.0434(13) 0.0418(14) 0.0479(14) -0.0017(11) 0.0195(11) -0.0038(11)
S9 0.0867(6) 0.0474(4) 0.0806(5) 0.0039(4) 0.0483(5) -0.0143(4)
N10 0.0538(13) 0.0515(13) 0.0470(12) -0.0035(11) 0.0181(11) -0.0014(11)
C10 0.0514(15) 0.0517(15) 0.0363(13) -0.0091(12) 0.0131(11) -0.0045(12)
S10 0.0975(7) 0.0740(6) 0.0533(4) -0.0277(5) 0.0180(4) 0.0145(4)
N11 0.0425(11) 0.0344(10) 0.0386(10) -0.0012(8) 0.0145(9) 0.0007(8)
C11 0.0442(13) 0.0386(13) 0.0404(13) -0.0004(10) 0.0142(11) 0.0019(10)
C12 0.0397(12) 0.0447(14) 0.0428(13) 0.0000(11) 0.0121(11) 0.0015(11)
C13 0.0412(13) 0.0424(13) 0.0489(14) 0.0035(11) 0.0205(11) 0.0039(11)
C14 0.0471(13) 0.0479(14) 0.0376(13) 0.0048(11) 0.0154(11) 0.0035(11)
C15 0.0412(12) 0.0412(13) 0.0399(13) 0.0017(10) 0.0130(10) 0.0000(10)
O11 0.0422(10) 0.0753(13) 0.0525(11) 0.0000(9) 0.0217(9) 0.0084(10)
C16 0.0409(14) 0.087(2) 0.0641(19) -0.0022(15) 0.0210(14) 0.0042(17)
N21 0.0408(10) 0.0408(11) 0.0374(10) -0.0014(8) 0.0178(9) -0.0010(8)
C21 0.0406(12) 0.0445(13) 0.0386(12) 0.0005(10) 0.0191(10) -0.0005(10)
C22 0.0461(13) 0.0445(13) 0.0378(12) 0.0031(11) 0.0210(11) 0.0006(10)
C23 0.0402(12) 0.0381(13) 0.0404(13) 0.0004(10) 0.0145(10) 0.0016(10)
C24 0.0392(12) 0.0376(12) 0.0442(13) 0.0000(10) 0.0199(11) 0.0014(10)
C25 0.0422(12) 0.0410(13) 0.0382(12) -0.0012(10) 0.0203(10) 0.0004(10)
O21 0.0444(9) 0.0641(12) 0.0374(9) 0.0043(8) 0.0123(8) 0.0020(8)
C26 0.0614(17) 0.076(2) 0.0365(14) 0.0080(15) 0.0126(13) -0.0004(14)
N31 0.0529(15) 0.121(3) 0.0520(15) -0.0178(17) 0.0194(12) 0.0008(18)
C31 0.064(2) 0.095(3) 0.081(3) -0.010(2) 0.0256(19) 0.014(2)
C32 0.0612(19) 0.085(3) 0.079(2) -0.0132(17) 0.0332(17) -0.0039(19)
C33 0.0499(16) 0.082(2) 0.0572(17) -0.0205(15) 0.0251(14) -0.0133(16)
C34 0.0546(17) 0.082(2) 0.0592(18) -0.0135(16) 0.0217(15) -0.0070(16)
C35 0.0484(16) 0.101(3) 0.0600(19) -0.0145(17) 0.0217(15) -0.0189(19)
O31 0.0853(16) 0.1038(19) 0.0560(13) -0.0289(14) 0.0372(12) -0.0195(13)
C36 0.101(3) 0.131(4) 0.097(3) -0.043(3) 0.060(3) -0.056(3)
N41 0.0628(19) 0.0545(18) 0.0594(19) 0.0086(15) 0.0285(16) -0.0037(15)
C41 0.055(2) 0.053(2) 0.073(3) 0.0061(17) 0.032(2) -0.0064(19)
C42 0.050(3) 0.048(2) 0.054(3) 0.0077(18) 0.018(3) -0.001(2)
C43 0.059(2) 0.0353(19) 0.062(3) 0.0048(18) 0.030(3) 0.006(2)
C44 0.052(3) 0.046(2) 0.077(3) 0.006(2) 0.034(3) 0.006(2)
C45 0.053(2) 0.043(2) 0.077(3) 0.0051(18) 0.023(2) 0.001(2)
O41 0.071(3) 0.065(2) 0.068(3) 0.006(2) 0.037(2) 0.013(2)
C46 0.087(4) 0.067(3) 0.068(3) 0.015(3) 0.025(3) 0.018(3)
N51 0.086(2) 0.0571(16) 0.0754(19) 0.0108(15) 0.0294(16) 0.0107(14)
C51 0.124(3) 0.077(2) 0.0504(18) 0.022(2) 0.024(2) 0.0067(18)
C52 0.096(3) 0.0576(19) 0.0496(17) 0.0106(18) 0.0145(17) -0.0042(15)
C53 0.0473(14) 0.0591(17) 0.0493(15) -0.0019(13) 0.0147(12) 0.0028(13)
C54 0.0509(15) 0.074(2) 0.0519(16) 0.0012(14) 0.0215(13) -0.0087(15)
C55 0.0527(17) 0.0586(18) 0.084(2) -0.0001(14) 0.0251(16) -0.0165(17)
O51 0.0763(15) 0.0694(15) 0.0645(14) -0.0028(12) 0.0123(11) 0.0188(12)
C56 0.112(3) 0.053(2) 0.113(3) -0.003(2) -0.004(3) 0.012(2)
N61 0.0665(17) 0.0770(19) 0.085(2) -0.0157(15) 0.0390(16) -0.0243(17)
C61 0.0502(17) 0.123(3) 0.0469(17) -0.006(2) 0.0188(14) -0.007(2)
C62 0.0531(16) 0.087(2) 0.0482(16) 0.0126(16) 0.0180(14) 0.0145(16)
C63 0.0528(15) 0.0569(17) 0.0464(14) 0.0053(13) 0.0215(13) 0.0054(13)
C64 0.0497(15) 0.0589(18) 0.0610(18) 0.0065(14) 0.0108(14) 0.0077(14)
C65 0.0600(19) 0.060(2) 0.095(3) 0.0046(16) 0.0228(19) 0.0008(18)
O61 0.0777(14) 0.0559(13) 0.0672(13) 0.0048(11) 0.0231(12) 0.0078(10)
C66 0.097(3) 0.072(2) 0.065(2) -0.022(2) 0.0148(19) -0.0037(18)

loop_
_atom_type_symbol
_atom_type_description
_atom_type_scat_dispersion_real
_atom_type_scat_dispersion_imag
_atom_type_scat_source
C C 0.0033 0.0016 'International Tables Vol C Tables 4.2.6.8 and 6.1.1.4'
H H 0.0000 0.0000 'International Tables Vol C Tables 4.2.6.8 and 6.1.1.4'
N N 0.0061 0.0033 'International Tables Vol C Tables 4.2.6.8 and 6.1.1.4'
O O 0.0106 0.0060 'International Tables Vol C Tables 4.2.6.8 and 6.1.1.4'
S S 0.1246 0.1234 'International Tables Vol C Tables 4.2.6.8 and 6.1.1.4'
Fe Fe 0.3463 0.8444 'International Tables Vol C Tables 4.2.6.8 and 6.1.1.4'

loop_
_geom_angle_atom_site_label_1
_geom_angle_atom_site_label_2
_geom_angle_atom_site_label_3
_geom_angle_site_symmetry_1
_geom_angle_site_symmetry_3
_geom_angle
_geom_angle_publ_flag
N2 Fe1 N2 . 2_656 93.91(15) y
N2 Fe1 N1 . 2_656 176.31(10) y
N2 Fe1 N1 2_656 2_656 89.62(10) ?
N2 Fe1 N1 . . 89.62(10) y
N2 Fe1 N1 2_656 . 176.31(10) ?
N1 Fe1 N1 2_656 . 86.87(12) y
N2 Fe1 N11 . 2_656 87.37(8) y
N2 Fe1 N11 2_656 2_656 87.05(8) ?
N1 Fe1 N11 2_656 2_656 91.76(8) ?
N1 Fe1 N11 . 2_656 94.19(8) ?
N2 Fe1 N11 . . 87.05(8) y
N2 Fe1 N11 2_656 . 87.37(8) ?
N1 Fe1 N11 2_656 . 94.19(8) y
N1 Fe1 N11 . . 91.75(8) y
N11 Fe1 N11 2_656 . 171.82(11) y
N6 Fe2 N3 . . 91.15(12) y
N6 Fe2 N7 . . 89.08(11) y
N3 Fe2 N7 . . 93.56(12) y
N6 Fe2 N5 . . 178.84(12) y
N3 Fe2 N5 . . 90.01(11) y
N7 Fe2 N5 . . 90.87(11) y
N6 Fe2 N4 . . 90.10(11) y
N3 Fe2 N4 . . 176.00(10) y
N7 Fe2 N4 . . 90.25(12) y
N5 Fe2 N4 . . 88.73(10) y
N6 Fe2 N21 . . 89.70(9) y
N3 Fe2 N21 . . 88.88(9) y
N7 Fe2 N21 . . 177.30(12) y
N5 Fe2 N21 . . 90.29(9) y
N4 Fe2 N21 . . 87.34(9) y
N10 Fe3 N10 . 5_656 180.0 ?
N10 Fe3 N9 . 5_656 89.53(9) y
N10 Fe3 N9 5_656 5_656 90.46(9) ?
N10 Fe3 N9 . . 90.46(9) y
N10 Fe3 N9 5_656 . 89.54(9) ?
N9 Fe3 N9 5_656 . 180.00(12) ?
N10 Fe3 N8 . 5_656 90.66(9) y
N10 Fe3 N8 5_656 5_656 89.34(9) ?
N9 Fe3 N8 5_656 5_656 89.65(9) ?
N9 Fe3 N8 . 5_656 90.35(9) y
N10 Fe3 N8 . . 89.34(9) y
N10 Fe3 N8 5_656 . 90.66(9) ?
N9 Fe3 N8 5_656 . 90.35(9) ?
N9 Fe3 N8 . . 89.65(9) y
N8 Fe3 N8 5_656 . 180.0 ?
C1 N1 Fe1 . . 160.8(2) ?
N1 C1 S1 . . 178.8(2) ?
C2 N2 Fe1 . . 175.4(2) ?
N2 C2 S2 . . 177.7(3) ?
C3 N3 Fe2 . . 170.6(3) ?
N3 C3 S3 . . 179.9(3) ?
C4 N4 Fe2 . . 168.0(2) ?
N4 C4 S4 . . 178.9(3) ?
C5 N5 Fe2 . . 161.5(2) ?
N5 C5 S5 . . 178.6(3) ?
C6 N6 Fe2 . . 160.3(3) ?
N6 C6 S6 . . 178.9(3) ?
C7 N7 Fe2 . . 158.5(3) ?
N7 C7 S7 . . 179.0(4) ?
C8 N8 Fe3 . . 167.4(2) ?
N8 C8 S8 . . 178.4(3) ?
C9 N9 Fe3 . . 173.3(2) ?
N9 C9 S9 . . 179.1(3) ?
C10 N10 Fe3 . . 170.7(2) ?
N10 C10 S10 . . 179.2(3) ?
C11 N11 C15 . . 116.9(2) ?
C11 N11 Fe1 . . 121.15(16) ?
C15 N11 Fe1 . . 121.38(16) ?
N11 C11 C12 . . 123.6(2) ?
C11 C12 C13 . . 118.7(2) ?
O11 C13 C12 . . 125.1(2) ?
O11 C13 C14 . . 116.6(2) ?
C12 C13 C14 . . 118.3(2) ?
C15 C14 C13 . . 119.3(2) ?
N11 C15 C14 . . 123.1(2) ?
C13 O11 C16 . . 117.5(2) ?
C21 N21 C25 . . 116.7(2) ?
C21 N21 Fe2 . . 122.91(16) ?
C25 N21 Fe2 . . 120.35(15) ?
N21 C21 C22 . . 124.0(2) ?
C21 C22 C23 . . 118.1(2) ?
O21 C23 C22 . . 126.1(2) ?
O21 C23 C24 . . 115.4(2) ?
C22 C23 C24 . . 118.6(2) ?
C25 C24 C23 . . 119.1(2) ?
N21 C25 C24 . . 123.4(2) ?
C23 O21 C26 . . 118.1(2) ?
C31 N31 C35 . . 122.2(3) ?
N31 C31 C32 . . 121.3(4) ?
C31 C32 C33 . . 118.4(4) ?
O31 C33 C34 . . 116.2(3) ?
O31 C33 C32 . . 124.5(3) ?
C34 C33 C32 . . 119.3(3) ?
C35 C34 C33 . . 119.6(4) ?
N31 C35 C34 . . 119.2(3) ?
C33 O31 C36 . . 117.7(3) ?
C41 N41 C45 . . 121.1(4) ?
N41 C41 C42 . . 121.7(4) ?
C41 C42 C43 . . 117.7(5) ?
O41 C43 C42 . . 123.1(5) ?
O41 C43 C44 . . 117.4(4) ?
C42 C43 C44 . . 119.5(6) ?
C45 C44 C43 . . 119.6(5) ?
C44 C45 N41 . . 120.5(4) ?
C43 O41 C46 . . 117.5(4) ?
C45' N41' C41' . . 121.6(18) ?
C42' C41' N41' . . 118(2) ?
C41' C42' C43' . . 120(2) ?
O41' C43' C42' . . 117.9(18) ?
O41' C43' C44' . . 122.3(15) ?
C42' C43' C44' . . 119.8(18) ?
C45' C44' C43' . . 117.3(18) ?
C44' C45' N41' . . 123.7(18) ?
C43' O41' C46' . . 120.3(16) ?
C55 N51 C51 . . 121.6(3) ?
N51 C51 C52 . . 121.2(3) ?
C51 C52 C53 . . 118.5(3) ?
O51 C53 C54 . . 116.9(3) ?
O51 C53 C52 . . 124.1(3) ?
C54 C53 C52 . . 119.0(3) ?
C55 C54 C53 . . 119.5(3) ?
N51 C55 C54 . . 120.1(3) ?
C53 O51 C56 . . 117.8(3) ?
C65 N61 C61 . . 121.3(3) ?
N61 C61 C62 . . 120.4(3) ?
C61 C62 C63 . . 119.0(3) ?
O61 C63 C64 . . 124.5(3) ?
O61 C63 C62 . . 116.1(3) ?
C64 C63 C62 . . 119.4(3) ?
C65 C64 C63 . . 118.9(3) ?
N61 C65 C64 . . 121.0(3) ?
C63 O61 C66 . . 118.3(3) ?
C11 C12 H12 . . 120.6 ?
C13 C12 H12 . . 120.6 ?
C15 C14 H14 . . 120.3 ?
C13 C14 H14 . . 120.3 ?
N11 C15 H15 . . 118.5 ?
C14 C15 H15 . . 118.5 ?
O11 C16 H16A . . 109.5 ?
O11 C16 H16B . . 109.5 ?
H16A C16 H16B . . 109.5 ?
O11 C16 H16C . . 109.5 ?
H16A C16 H16C . . 109.5 ?
H16B C16 H16C . . 109.5 ?
N21 C21 H21 . . 118.0 ?
C22 C21 H21 . . 118.0 ?
C21 C22 H22 . . 120.9 ?
C23 C22 H22 . . 120.9 ?
C25 C24 H24 . . 120.5 ?
C23 C24 H24 . . 120.5 ?
N21 C25 H25 . . 118.3 ?
C24 C25 H25 . . 118.3 ?
O21 C26 H26C . . 109.5 ?
O21 C26 H26B . . 109.5 ?
H26C C26 H26B . . 109.5 ?
O21 C26 H26A . . 109.5 ?
H26C C26 H26A . . 109.5 ?
H26B C26 H26A . . 109.5 ?
C31 N31 H31A . . 120.5 ?
C35 N31 H31A . . 117.2 ?
N31 C31 H31 . . 119.4 ?
C32 C31 H31 . . 119.4 ?
C31 C32 H32 . . 120.8 ?
C33 C32 H32 . . 120.8 ?
C35 C34 H34 . . 120.2 ?
C33 C34 H34 . . 120.2 ?
N31 C35 H35 . . 120.4 ?
C34 C35 H35 . . 120.4 ?
O31 C36 H36A . . 109.5 ?
O31 C36 H36B . . 109.5 ?
H36A C36 H36B . . 109.5 ?
O31 C36 H36C . . 109.5 ?
H36A C36 H36C . . 109.5 ?
H36B C36 H36C . . 109.5 ?
C41 N41 H41A . . 119.5 ?
C45 N41 H41A . . 119.5 ?
N41 C41 H41 . . 119.2 ?
C42 C41 H41 . . 119.2 ?
C41 C42 H42 . . 121.2 ?
C43 C42 H42 . . 121.2 ?
C45 C44 H44 . . 120.2 ?
C43 C44 H44 . . 120.2 ?
C44 C45 H45 . . 119.8 ?
N41 C45 H45 . . 119.8 ?
C45' N41' H41B . . 119.2 ?
C41' N41' H41B . . 119.2 ?
C42' C41' H41C . . 121.2 ?
N41' C41' H41C . . 121.2 ?
C41' C42' H42' . . 120.1 ?
C43' C42' H42' . . 120.1 ?
C45' C44' H44' . . 121.4 ?
C43' C44' H44' . . 121.4 ?
C44' C45' H45' . . 118.2 ?
N41' C45' H45' . . 118.2 ?
O41' C46' H46D . . 109.5 ?
O41' C46' H46E . . 109.5 ?
H46D C46' H46E . . 109.5 ?
O41' C46' H46F . . 109.5 ?
H46D C46' H46F . . 109.5 ?
H46E C46' H46F . . 109.5 ?
C55 N51 H51A . . 119.3 ?
C51 N51 H51A . . 119.1 ?
N51 C51 H51 . . 119.4 ?
C52 C51 H51 . . 119.4 ?
C51 C52 H52 . . 120.7 ?
C53 C52 H52 . . 120.7 ?
C55 C54 H54 . . 120.2 ?
C53 C54 H54 . . 120.2 ?
N51 C55 H55 . . 119.9 ?
C54 C55 H55 . . 119.9 ?
O51 C56 H56A . . 109.5 ?
O51 C56 H56B . . 109.5 ?
H56A C56 H56B . . 109.5 ?
O51 C56 H56C . . 109.5 ?
H56A C56 H56C . . 109.5 ?
H56B C56 H56C . . 109.5 ?
C65 N61 H61A . . 112.2 ?
C61 N61 H61A . . 126.3 ?
N61 C61 H61 . . 119.8 ?
C62 C61 H61 . . 119.8 ?
C61 C62 H62 . . 120.5 ?
C63 C62 H62 . . 120.5 ?
C65 C64 H64 . . 120.6 ?
C63 C64 H64 . . 120.6 ?
N61 C65 H65 . . 119.5 ?
C64 C65 H65 . . 119.5 ?
O61 C66 H66A . . 109.5 ?
O61 C66 H66B . . 109.5 ?
H66A C66 H66B . . 109.5 ?
O61 C66 H66C . . 109.5 ?
H66A C66 H66C . . 109.5 ?
H66B C66 H66C . . 109.5 ?

loop_
_geom_bond_atom_site_label_1
_geom_bond_atom_site_label_2
_geom_bond_site_symmetry_2
_geom_bond_distance
_geom_bond_publ_flag
Fe1 N2 . 2.030(2) y
Fe1 N2 2_656 2.030(2) ?
Fe1 N1 2_656 2.037(2) ?
Fe1 N1 . 2.038(2) y
Fe1 N11 2_656 2.1550(19) ?
Fe1 N11 . 2.1551(19) y
Fe2 N6 . 2.034(3) y
Fe2 N3 . 2.036(3) y
Fe2 N7 . 2.039(3) y
Fe2 N5 . 2.045(2) y
Fe2 N4 . 2.074(3) y
Fe2 N21 . 2.158(2) y
Fe3 N10 . 2.030(2) y
Fe3 N10 5_656 2.030(2) ?
Fe3 N9 5_656 2.049(2) ?
Fe3 N9 . 2.049(2) y
Fe3 N8 5_656 2.075(2) ?
Fe3 N8 . 2.075(2) y
N1 C1 . 1.171(3) ?
C1 S1 . 1.614(3) ?
N2 C2 . 1.166(3) ?
C2 S2 . 1.600(3) ?
N3 C3 . 1.176(4) ?
C3 S3 . 1.612(4) ?
N4 C4 . 1.162(4) ?
C4 S4 . 1.619(3) ?
N5 C5 . 1.163(3) ?
C5 S5 . 1.604(3) ?
N6 C6 . 1.162(4) ?
C6 S6 . 1.599(3) ?
N7 C7 . 1.165(4) ?
C7 S7 . 1.603(3) ?
N8 C8 . 1.156(3) ?
C8 S8 . 1.620(3) ?
N9 C9 . 1.161(3) ?
C9 S9 . 1.614(3) ?
N10 C10 . 1.166(3) ?
C10 S10 . 1.605(3) ?
N11 C11 . 1.346(3) ?
N11 C15 . 1.348(3) ?
C11 C12 . 1.373(3) ?
C12 C13 . 1.385(4) ?
C13 O11 . 1.346(3) ?
C13 C14 . 1.390(4) ?
C14 C15 . 1.368(3) ?
O11 C16 . 1.447(3) ?
N21 C21 . 1.342(3) ?
N21 C25 . 1.353(3) ?
C21 C22 . 1.377(3) ?
C22 C23 . 1.392(3) ?
C23 O21 . 1.345(3) ?
C23 C24 . 1.394(3) ?
C24 C25 . 1.361(3) ?
O21 C26 . 1.440(3) ?
N31 C31 . 1.326(5) ?
N31 C35 . 1.342(5) ?
C31 C32 . 1.351(5) ?
C32 C33 . 1.391(5) ?
C33 O31 . 1.341(4) ?
C33 C34 . 1.389(5) ?
C34 C35 . 1.363(5) ?
O31 C36 . 1.435(5) ?
N41 C41 . 1.329(5) ?
N41 C45 . 1.348(6) ?
C41 C42 . 1.381(7) ?
C42 C43 . 1.383(6) ?
C43 O41 . 1.323(7) ?
C43 C44 . 1.405(7) ?
C44 C45 . 1.346(8) ?
O41 C46 . 1.442(7) ?
N41' C45' . 1.33(2) ?
N41' C41' . 1.43(3) ?
C41' C42' . 1.34(3) ?
C42' C43' . 1.40(3) ?
C43' O41' . 1.31(2) ?
C43' C44' . 1.46(3) ?
C44' C45' . 1.29(2) ?
O41' C46' . 1.42(2) ?
N51 C55 . 1.320(4) ?
N51 C51 . 1.326(5) ?
C51 C52 . 1.353(5) ?
C52 C53 . 1.382(4) ?
C53 O51 . 1.329(4) ?
C53 C54 . 1.381(4) ?
C54 C55 . 1.358(5) ?
O51 C56 . 1.453(5) ?
N61 C65 . 1.334(5) ?
N61 C61 . 1.335(5) ?
C61 C62 . 1.349(5) ?
C62 C63 . 1.391(4) ?
C63 O61 . 1.332(4) ?
C63 C64 . 1.377(4) ?
C64 C65 . 1.349(5) ?
O61 C66 . 1.443(4) ?
C11 H11 . 0.9500 ?
C12 H12 . 0.9500 ?
C14 H14 . 0.9500 ?
C15 H15 . 0.9500 ?
C16 H16A . 0.9800 ?
C16 H16B . 0.9800 ?
C16 H16C . 0.9800 ?
C21 H21 . 0.9500 ?
C22 H22 . 0.9500 ?
C24 H24 . 0.9500 ?
C25 H25 . 0.9500 ?
C26 H26C . 0.9800 ?
C26 H26B . 0.9800 ?
C26 H26A . 0.9800 ?
N31 H31A . 0.8800 ?
C31 H31 . 0.9500 ?
C32 H32 . 0.9500 ?
C34 H34 . 0.9500 ?
C35 H35 . 0.9500 ?
C36 H36A . 0.9800 ?
C36 H36B . 0.9800 ?
C36 H36C . 0.9800 ?
N41 H41A . 0.8800 ?
C41 H41 . 0.9500 ?
C42 H42 . 0.9500 ?
C44 H44 . 0.9500 ?
C45 H45 . 0.9500 ?
C46 H46A . 0.9800 ?
C46 H46B . 0.9800 ?
C46 H46C . 0.9800 ?
N41' H41B . 0.8800 ?
C41' H41C . 0.9500 ?
C42' H42' . 0.9500 ?
C44' H44' . 0.9500 ?
C45' H45' . 0.9500 ?
C46' H46D . 0.9800 ?
C46' H46E . 0.9800 ?
C46' H46F . 0.9800 ?
N51 H51A . 0.8800 ?
C51 H51 . 0.9500 ?
C52 H52 . 0.9500 ?
C54 H54 . 0.9500 ?
C55 H55 . 0.9500 ?
C56 H56A . 0.9800 ?
C56 H56B . 0.9800 ?
C56 H56C . 0.9800 ?
N61 H61A . 0.8800 ?
C61 H61 . 0.9500 ?
C62 H62 . 0.9500 ?
C64 H64 . 0.9500 ?
C65 H65 . 0.9500 ?
C66 H66A . 0.9800 ?
C66 H66B . 0.9800 ?
C66 H66C . 0.9800 ?

loop_
_geom_hbond_atom_site_label_D
_geom_hbond_atom_site_label_H
_geom_hbond_atom_site_label_A
_geom_hbond_site_symmetry_A
_geom_hbond_distance_DH
_geom_hbond_distance_HA
_geom_hbond_distance_DA
_geom_hbond_angle_DHA
C21 H21 N5 . 0.95 2.66 3.141(3) 112.2
C25 H25 N6 . 0.95 2.58 3.079(4) 113.0
N31 H31A S4 4_636 0.88 2.67 3.359(3) 135.6
N41 H41A S2 . 0.88 2.62 3.320(3) 137.3
C46 H46C S10 1_565 0.98 2.85 3.691(5) 144.3
N41' H41B S2 2_656 0.88 2.60 3.225(14) 128.5
N41' H41B S9 . 0.88 2.88 3.676(15) 150.8
C42' H42' S5 4_646 0.95 2.98 3.83(3) 150.5
C45' H45' S1 2_646 0.95 2.86 3.370(18) 114.9
C45' H45' S2 2_656 0.95 2.92 3.394(19) 112.1
C46' H46D S3 . 0.98 2.81 3.52(2) 130.2
N51 H51A S1 . 0.88 2.78 3.464(3) 135.1
C54 H54 S8 6_566 0.95 2.97 3.885(3) 162.5
C56 H56B S7 7_667 0.98 2.90 3.793(4) 151.7
N61 H61A S8 1_565 0.88 2.62 3.419(3) 151.0
C62 H62 S5 4_646 0.95 2.93 3.831(3) 159.5
C65 H65 N8 1_565 0.95 2.68 3.608(4) 167.2

_cod_database_fobs_code 2242366
